data_7201812
loop_
_publ_author_name
'Liu, Ying-Ying'
'Ma, Jian-Fang'
'Yang, Jin'
'Ma, Ji-Cheng'
'Su, Zhong-Min'

_publ_section_title
;
 Versatile frameworks constructed from divalent metals and
 1,2,3,4-butanetetracarboxylate anion: syntheses, crystal structures,
 luminescence and magnetic properties
;
_journal_issue 7
_journal_name_full CrystEngComm
_journal_page_first 894
_journal_paper_doi 10.1039/b716476a
_journal_volume 10
_journal_year 2008
_chemical_formula_sum 'C8 H20 Ni2 O15'
_chemical_formula_weight 473.66
_chemical_name_systematic
;
?
;
_space_group_IT_number 43
_symmetry_cell_setting orthorhombic
_symmetry_space_group_name_Hall 'F 2 -2d'
_symmetry_space_group_name_H-M 'F d d 2'
_atom_sites_solution_hydrogens geom
_atom_sites_solution_primary direct
_atom_sites_solution_secondary difmap
_audit_creation_method SHELXL-97
_cell_angle_alpha 90.00
_cell_angle_beta 90.00
_cell_angle_gamma 90.00
_cell_formula_units_Z 16
_cell_length_a 28.016(7)
_cell_length_b 28.192(13)
_cell_length_c 8.097(13)
_cell_measurement_reflns_used 2934
_cell_measurement_temperature 293(2)
_cell_measurement_theta_max 28.7
_cell_measurement_theta_min 2.1
_cell_volume 6395(11)
_computing_cell_refinement 'SAINT (Bruker, 1999)'
_computing_data_collection 'SMART (Bruker, 1997)'
_computing_data_reduction SAINT
_computing_molecular_graphics 'SHELXTL-PLUS (Sheldrick, 1990)'
_computing_publication_material SHELXL-97
_computing_structure_refinement 'SHELXL-97 (Sheldrick, 1997)'
_computing_structure_solution 'SHELXS-97(Sheldrick, 1997)'
_diffrn_ambient_temperature 293(2)
_diffrn_measured_fraction_theta_full 0.999
_diffrn_measured_fraction_theta_max 0.936
_diffrn_measurement_device_type 'Bruker APEX CCD area-detector'
_diffrn_measurement_method '\w scans'
_diffrn_radiation_monochromator graphite
_diffrn_radiation_source 'fine-focus sealed tube'
_diffrn_radiation_type MoK\a
_diffrn_radiation_wavelength 0.71069
_diffrn_reflns_av_R_equivalents 0.0347
_diffrn_reflns_av_sigmaI/netI 0.0441
_diffrn_reflns_limit_h_max 37
_diffrn_reflns_limit_h_min -37
_diffrn_reflns_limit_k_max 38
_diffrn_reflns_limit_k_min -38
_diffrn_reflns_limit_l_max 10
_diffrn_reflns_limit_l_min -10
_diffrn_reflns_number 9730
_diffrn_reflns_theta_full 25.00
_diffrn_reflns_theta_max 28.70
_diffrn_reflns_theta_min 2.05
_diffrn_standards_interval_time 0
_diffrn_standards_number 0
_exptl_absorpt_coefficient_mu 2.435
_exptl_absorpt_correction_T_max 0.786
_exptl_absorpt_correction_T_min 0.679
_exptl_absorpt_correction_type multi-scan
_exptl_absorpt_process_details 'SADABS(Sheldrick, 1996)'
_exptl_crystal_colour green
_exptl_crystal_density_diffrn 1.968
_exptl_crystal_density_method 'not measured'
_exptl_crystal_description block
_exptl_crystal_F_000 3904
_exptl_crystal_size_max 0.16
_exptl_crystal_size_mid 0.15
_exptl_crystal_size_min 0.10
_refine_diff_density_max 0.555
_refine_diff_density_min -0.335
_refine_diff_density_rms 0.078
_refine_ls_abs_structure_details 'Flack H D (1983), Acta Cryst. A39, 876-881'
_refine_ls_abs_structure_Flack 0.053(14)
_refine_ls_extinction_method none
_refine_ls_goodness_of_fit_ref 1.022
_refine_ls_hydrogen_treatment mixed
_refine_ls_matrix_type full
_refine_ls_number_parameters 272
_refine_ls_number_reflns 3175
_refine_ls_number_restraints 7
_refine_ls_restrained_S_all 1.022
_refine_ls_R_factor_all 0.0348
_refine_ls_R_factor_gt 0.0299
_refine_ls_shift/su_max 0.001
_refine_ls_shift/su_mean 0.000
_refine_ls_structure_factor_coef Fsqd
_refine_ls_weighting_details 'calc w=1/[\s^2^(Fo^2^)+(0.0354P)^2^] where P=(Fo^2^+2Fc^2^)/3'
_refine_ls_weighting_scheme calc
_refine_ls_wR_factor_gt 0.0651
_refine_ls_wR_factor_ref 0.0673
_reflns_number_gt 2934
_reflns_number_total 3175
_reflns_threshold_expression >2sigma(I)
_cod_data_source_file b716476a.txt
_cod_data_source_block compound-2
_cod_depositor_comments
;
The following automatic conversions were performed:
'_symmetry_cell_setting' value 'Orthorhombic' changed to 'orthorhombic'
according to '/home/saulius/struct/CIF-dictionaries/cif_core.dic'
dictionary named 'cif_core.dic' version 2.4.1 from 2010-06-29.

Automatic conversion script
Id: cif_fix_enum 1527 2010-12-29 10:47:43Z saulius 
;
_cod_original_sg_symbol_H-M Fdd2
_cod_database_code 7201812

loop_
_symmetry_equiv_pos_as_xyz
'x, y, z'
'-x, -y, z'
'-x+1/4, y+1/4, z+1/4'
'x+1/4, -y+1/4, z+1/4'
'x, y+1/2, z+1/2'
'-x, -y+1/2, z+1/2'
'-x+1/4, y+3/4, z+3/4'
'x+1/4, -y+3/4, z+3/4'
'x+1/2, y, z+1/2'
'-x+1/2, -y, z+1/2'
'-x+3/4, y+1/4, z+3/4'
'x+3/4, -y+1/4, z+3/4'
'x+1/2, y+1/2, z'
'-x+1/2, -y+1/2, z'
'-x+3/4, y+3/4, z+1/4'
'x+3/4, -y+3/4, z+1/4'

loop_
_atom_site_label
_atom_site_type_symbol
_atom_site_fract_x
_atom_site_fract_y
_atom_site_fract_z
_atom_site_U_iso_or_equiv
_atom_site_adp_type
_atom_site_occupancy
_atom_site_symmetry_multiplicity
_atom_site_calc_flag
_atom_site_refinement_flags
_atom_site_disorder_assembly
_atom_site_disorder_group
Ni1 Ni 0.287147(15) 0.354690(15) 0.46257(6) 0.01912(11) Uani 1 1 d . . .
Ni2 Ni 0.401535(15) 0.306047(15) 0.51737(5) 0.01613(10) Uani 1 1 d . . .
C1 C 0.37060(12) 0.36116(10) 0.2103(4) 0.0145(6) Uani 1 1 d . . .
C2 C 0.38202(12) 0.37510(11) 0.0330(4) 0.0166(7) Uani 1 1 d . . .
H2A H 0.3712 0.3501 -0.0403 0.020 Uiso 1 1 calc R . .
H2B H 0.4164 0.3778 0.0209 0.020 Uiso 1 1 calc R . .
C3 C 0.35881(11) 0.42217(11) -0.0204(4) 0.0124(6) Uani 1 1 d . . .
H3 H 0.3240 0.4185 -0.0202 0.015 Uiso 1 1 calc R . .
C4 C 0.37270(12) 0.46220(12) 0.0978(4) 0.0164(7) Uani 1 1 d . . .
C5 C 0.37560(11) 0.43695(11) -0.1963(4) 0.0129(7) Uani 1 1 d . . .
H5 H 0.4103 0.4411 -0.1948 0.016 Uiso 1 1 calc R . .
C6 C 0.35252(13) 0.48369(11) -0.2468(4) 0.0183(7) Uani 1 1 d . . .
H6A H 0.3184 0.4788 -0.2567 0.022 Uiso 1 1 calc R . .
H6B H 0.3576 0.5066 -0.1593 0.022 Uiso 1 1 calc R . .
C7 C 0.37088(13) 0.50455(12) -0.4078(4) 0.0170(7) Uani 1 1 d . . .
C8 C 0.36324(12) 0.39682(12) -0.3166(4) 0.0151(7) Uani 1 1 d . . .
O1 O 0.40202(8) 0.33641(9) 0.2825(3) 0.0211(5) Uani 1 1 d . . .
O2 O 0.33190(9) 0.37400(9) 0.2697(3) 0.0241(5) Uani 1 1 d . . .
O3 O 0.41564(10) 0.46554(10) 0.1372(4) 0.0342(7) Uani 1 1 d . . .
O4 O 0.34080(8) 0.49055(8) 0.1439(3) 0.0170(5) Uani 1 1 d . . .
O5 O 0.32002(9) 0.39147(9) -0.3504(3) 0.0246(6) Uani 1 1 d . . .
O6 O 0.39726(9) 0.37189(9) -0.3690(3) 0.0229(6) Uani 1 1 d . . .
O7 O 0.41510(10) 0.50540(12) -0.4320(4) 0.0390(8) Uani 1 1 d . . .
O8 O 0.34051(8) 0.52190(8) -0.5040(3) 0.0213(5) Uani 1 1 d . . .
O7W O 0.4985(2) 0.5349(3) -0.3067(9) 0.059(2) Uani 0.50 1 d P . .
O8W O 0.2426(3) 0.3522(3) -0.0182(10) 0.078(3) Uani 0.50 1 d P . .
O1W O 0.25279(10) 0.31257(12) 0.2889(4) 0.0345(7) Uani 1 1 d D . .
H1C H 0.2604(19) 0.3065(18) 0.191(4) 0.052 Uiso 1 1 d D . .
H1D H 0.2280(14) 0.2955(16) 0.307(7) 0.052 Uiso 1 1 d D . .
O2W O 0.23311(12) 0.33465(13) 0.6406(4) 0.0399(8) Uani 1 1 d D . .
H2C H 0.2058(13) 0.3241(19) 0.617(7) 0.060 Uiso 1 1 d D . .
H2D H 0.242(2) 0.327(2) 0.725(8) 0.060 Uiso 1 1 d . . .
O3W O 0.24526(10) 0.41351(11) 0.4140(4) 0.0291(7) Uani 1 1 d D . .
H3C H 0.2200(19) 0.4136(18) 0.442(8) 0.044 Uiso 1 1 d . . .
H3D H 0.245(2) 0.428(2) 0.319(5) 0.044 Uiso 1 1 d D . .
O4W O 0.47734(10) 0.31005(12) 0.5193(4) 0.0308(7) Uani 1 1 d . . .
H4C H 0.4929(19) 0.3269(18) 0.467(7) 0.046 Uiso 1 1 d . . .
H4D H 0.487(2) 0.307(2) 0.592(7) 0.046 Uiso 1 1 d . . .
O5W O 0.32643(9) 0.29540(8) 0.5333(3) 0.0163(5) Uani 1 1 d . . .
H5C H 0.3201(15) 0.2815(15) 0.624(6) 0.024 Uiso 1 1 d . . .
H5D H 0.3209(15) 0.2768(15) 0.481(6) 0.024 Uiso 1 1 d . . .
O6W O 0.24935(11) 0.45521(12) 0.1050(4) 0.0386(8) Uani 1 1 d D . .
H6C H 0.2238(13) 0.4724(16) 0.102(7) 0.058 Uiso 1 1 d D . .
H6D H 0.2722(15) 0.4720(17) 0.130(7) 0.058 Uiso 1 1 d D . .

loop_
_atom_site_aniso_label
_atom_site_aniso_U_11
_atom_site_aniso_U_22
_atom_site_aniso_U_33
_atom_site_aniso_U_23
_atom_site_aniso_U_13
_atom_site_aniso_U_12
Ni1 0.0182(2) 0.0218(2) 0.0174(2) -0.00034(18) -0.00062(18) 0.00065(18)
Ni2 0.0190(2) 0.0153(2) 0.0142(2) 0.00023(16) 0.00000(16) -0.00010(16)
C1 0.0228(17) 0.0089(14) 0.0118(15) -0.0002(13) 0.0008(13) -0.0052(12)
C2 0.0241(17) 0.0141(16) 0.0115(15) 0.0033(13) 0.0021(13) 0.0039(13)
C3 0.0145(15) 0.0114(14) 0.0114(16) 0.0019(12) -0.0015(12) -0.0005(11)
C4 0.0253(19) 0.0136(16) 0.0102(15) 0.0019(13) -0.0010(13) 0.0013(13)
C5 0.0161(16) 0.0135(16) 0.0092(16) -0.0005(11) 0.0013(12) -0.0001(12)
C6 0.0267(17) 0.0143(15) 0.0140(16) 0.0034(14) 0.0053(13) 0.0039(13)
C7 0.0268(19) 0.0097(15) 0.0146(16) 0.0005(13) 0.0031(14) -0.0006(13)
C8 0.0247(17) 0.0159(15) 0.0046(16) 0.0036(12) 0.0000(12) 0.0004(13)
O1 0.0214(13) 0.0251(13) 0.0167(13) 0.0065(11) 0.0034(10) 0.0032(10)
O2 0.0222(12) 0.0271(14) 0.0232(13) 0.0100(11) 0.0067(11) 0.0064(10)
O3 0.0193(14) 0.0345(16) 0.0488(18) -0.0269(14) -0.0092(12) 0.0061(12)
O4 0.0192(12) 0.0138(12) 0.0179(12) -0.0059(10) 0.0001(9) 0.0007(9)
O5 0.0242(14) 0.0262(14) 0.0236(13) -0.0107(11) -0.0081(10) 0.0010(11)
O6 0.0275(14) 0.0172(13) 0.0240(14) -0.0066(10) 0.0023(11) -0.0001(10)
O7 0.0214(14) 0.061(2) 0.0351(17) 0.0298(15) -0.0003(12) 0.0007(13)
O8 0.0227(12) 0.0262(13) 0.0151(13) 0.0075(10) 0.0011(10) 0.0034(10)
O7W 0.037(4) 0.095(6) 0.046(4) -0.018(4) -0.006(3) 0.003(4)
O8W 0.079(6) 0.111(7) 0.043(5) 0.028(5) -0.011(4) -0.029(5)
O1W 0.0302(16) 0.0467(18) 0.0264(16) -0.0061(13) -0.0005(13) -0.0152(13)
O2W 0.0287(18) 0.052(2) 0.0387(19) 0.0063(16) 0.0103(14) -0.0019(15)
O3W 0.0211(14) 0.0346(16) 0.0317(16) 0.0081(13) 0.0012(12) 0.0073(12)
O4W 0.0207(14) 0.0440(17) 0.0278(15) 0.0131(14) -0.0011(13) -0.0078(12)
O5W 0.0205(12) 0.0153(13) 0.0131(13) -0.0029(10) 0.0000(10) 0.0001(9)
O6W 0.0239(16) 0.050(2) 0.042(2) 0.0051(16) -0.0043(14) 0.0028(14)

loop_
_atom_type_symbol
_atom_type_description
_atom_type_scat_dispersion_real
_atom_type_scat_dispersion_imag
_atom_type_scat_source
C C 0.0033 0.0016 'International Tables Vol C Tables 4.2.6.8 and 6.1.1.4'
H H 0.0000 0.0000 'International Tables Vol C Tables 4.2.6.8 and 6.1.1.4'
O O 0.0106 0.0060 'International Tables Vol C Tables 4.2.6.8 and 6.1.1.4'
Ni Ni 0.3393 1.1124 'International Tables Vol C Tables 4.2.6.8 and 6.1.1.4'

loop_
_geom_angle_atom_site_label_1
_geom_angle_atom_site_label_2
_geom_angle_atom_site_label_3
_geom_angle
_geom_angle_site_symmetry_1
_geom_angle_site_symmetry_3
_geom_angle_publ_flag
O5 Ni1 O2 98.72(11) 1_556 . ?
O5 Ni1 O1W 174.77(12) 1_556 . ?
O2 Ni1 O1W 85.43(11) . . ?
O5 Ni1 O3W 89.43(11) 1_556 . ?
O2 Ni1 O3W 89.39(11) . . ?
O1W Ni1 O3W 93.81(13) . . ?
O5 Ni1 O5W 88.02(10) 1_556 . ?
O2 Ni1 O5W 95.64(10) . . ?
O1W Ni1 O5W 88.41(12) . . ?
O3W Ni1 O5W 174.65(12) . . ?
O5 Ni1 O2W 87.38(13) 1_556 . ?
O2 Ni1 O2W 172.62(13) . . ?
O1W Ni1 O2W 88.72(13) . . ?
O3W Ni1 O2W 86.51(13) . . ?
O5W Ni1 O2W 88.68(12) . . ?
O6 Ni2 O1 92.15(10) 1_556 . ?
O6 Ni2 O8 91.45(10) 1_556 15_546 ?
O1 Ni2 O8 172.77(10) . 15_546 ?
O6 Ni2 O4 176.75(10) 1_556 15_545 ?
O1 Ni2 O4 85.80(10) . 15_545 ?
O8 Ni2 O4 90.32(10) 15_546 15_545 ?
O6 Ni2 O4W 90.40(12) 1_556 . ?
O1 Ni2 O4W 88.77(11) . . ?
O8 Ni2 O4W 84.93(11) 15_546 . ?
O4 Ni2 O4W 87.04(12) 15_545 . ?
O6 Ni2 O5W 92.42(10) 1_556 . ?
O1 Ni2 O5W 96.86(10) . . ?
O8 Ni2 O5W 89.25(10) 15_546 . ?
O4 Ni2 O5W 90.33(9) 15_545 . ?
O4W Ni2 O5W 173.60(12) . . ?
O2 C1 O1 126.1(3) . . ?
O2 C1 C2 118.3(3) . . ?
O1 C1 C2 115.6(3) . . ?
C1 C2 C3 113.5(3) . . ?
C1 C2 H2A 108.9 . . ?
C3 C2 H2A 108.9 . . ?
C1 C2 H2B 108.9 . . ?
C3 C2 H2B 108.9 . . ?
H2A C2 H2B 107.7 . . ?
C4 C3 C2 110.7(3) . . ?
C4 C3 C5 107.3(3) . . ?
C2 C3 C5 111.1(3) . . ?
C4 C3 H3 109.2 . . ?
C2 C3 H3 109.2 . . ?
C5 C3 H3 109.2 . . ?
O3 C4 O4 124.2(3) . . ?
O3 C4 C3 117.4(3) . . ?
O4 C4 C3 118.3(3) . . ?
C6 C5 C8 111.8(3) . . ?
C6 C5 C3 110.4(3) . . ?
C8 C5 C3 108.4(2) . . ?
C6 C5 H5 108.7 . . ?
C8 C5 H5 108.7 . . ?
C3 C5 H5 108.7 . . ?
C7 C6 C5 114.9(3) . . ?
C7 C6 H6A 108.5 . . ?
C5 C6 H6A 108.5 . . ?
C7 C6 H6B 108.5 . . ?
C5 C6 H6B 108.5 . . ?
H6A C6 H6B 107.5 . . ?
O8 C7 O7 124.5(3) . . ?
O8 C7 C6 117.0(3) . . ?
O7 C7 C6 118.4(3) . . ?
O5 C8 O6 126.3(3) . . ?
O5 C8 C5 116.5(3) . . ?
O6 C8 C5 117.1(3) . . ?
C1 O1 Ni2 130.0(2) . . ?
C1 O2 Ni1 138.0(2) . . ?
C4 O4 Ni2 128.7(2) . 11_554 ?
C8 O5 Ni1 131.0(2) . 1_554 ?
C8 O6 Ni2 133.9(2) . 1_554 ?
C7 O8 Ni2 130.9(2) . 11_553 ?
Ni1 O1W H1C 130(4) . . ?
Ni1 O1W H1D 125(4) . . ?
H1C O1W H1D 105(5) . . ?
Ni1 O2W H2C 125(4) . . ?
Ni1 O2W H2D 116(5) . . ?
H2C O2W H2D 114(6) . . ?
Ni1 O3W H3C 119(4) . . ?
Ni1 O3W H3D 122(5) . . ?
H3C O3W H3D 106(6) . . ?
Ni2 O4W H4C 126(4) . . ?
Ni2 O4W H4D 115(5) . . ?
H4C O4W H4D 110(6) . . ?
Ni1 O5W Ni2 113.11(11) . . ?
Ni1 O5W H5C 120(3) . . ?
Ni2 O5W H5C 109(3) . . ?
Ni1 O5W H5D 109(4) . . ?
Ni2 O5W H5D 107(4) . . ?
H5C O5W H5D 98(4) . . ?
H6C O6W H6D 109(5) . . ?

loop_
_geom_bond_atom_site_label_1
_geom_bond_atom_site_label_2
_geom_bond_distance
_geom_bond_site_symmetry_2
_geom_bond_publ_flag
Ni1 O5 2.054(2) 1_556 ?
Ni1 O2 2.076(3) . ?
Ni1 O1W 2.077(3) . ?
Ni1 O3W 2.069(3) . ?
Ni1 O5W 2.082(2) . ?
Ni1 O2W 2.166(3) . ?
Ni2 O6 2.075(2) 1_556 ?
Ni2 O1 2.085(3) . ?
Ni2 O8 2.098(2) 15_546 ?
Ni2 O4 2.111(2) 15_545 ?
Ni2 O4W 2.127(3) . ?
Ni2 O5W 2.129(2) . ?
C1 O2 1.240(4) . ?
C1 O1 1.267(4) . ?
C1 C2 1.522(5) . ?
C2 C3 1.540(4) . ?
C2 H2A 0.9700 . ?
C2 H2B 0.9700 . ?
C3 C4 1.530(4) . ?
C3 C5 1.557(4) . ?
C3 H3 0.9800 . ?
C4 O3 1.248(4) . ?
C4 O4 1.256(4) . ?
C5 C6 1.524(4) . ?
C5 C8 1.532(4) . ?
C5 H5 0.9800 . ?
C6 C7 1.520(5) . ?
C6 H6A 0.9700 . ?
C6 H6B 0.9700 . ?
C7 O8 1.253(4) . ?
C7 O7 1.255(4) . ?
C8 O5 1.251(4) . ?
C8 O6 1.258(4) . ?
O4 Ni2 2.111(2) 11_554 ?
O5 Ni1 2.054(2) 1_554 ?
O6 Ni2 2.075(2) 1_554 ?
O8 Ni2 2.098(2) 11_553 ?
O1W H1C 0.84(3) . ?
O1W H1D 0.86(3) . ?
O2W H2C 0.84(3) . ?
O2W H2D 0.76(6) . ?
O3W H3C 0.74(5) . ?
O3W H3D 0.87(3) . ?
O4W H4C 0.77(6) . ?
O4W H4D 0.65(6) . ?
O5W H5C 0.85(5) . ?
O5W H5D 0.69(4) . ?
O6W H6C 0.87(3) . ?
O6W H6D 0.82(3) . ?

loop_
_geom_hbond_atom_site_label_D
_geom_hbond_atom_site_label_H
_geom_hbond_atom_site_label_A
_geom_hbond_distance_DH
_geom_hbond_distance_HA
_geom_hbond_distance_DA
_geom_hbond_angle_DHA
_geom_hbond_site_symmetry_A
O1W H1C O8W 0.84(3) 2.18(5) 2.740(9) 124(4) .
O6W H6D O4 0.82(3) 1.99(3) 2.767(4) 156(6) .
O1W H1C O7W 0.84(3) 2.11(3) 2.906(8) 158(5) 15_545
O5W H5D O3 0.69(4) 1.92(4) 2.553(4) 151(5) 15_545
O1W H1D O3 0.86(3) 1.89(3) 2.688(4) 154(5) 16_455
O2W H2C O3 0.84(3) 2.45(4) 3.128(5) 139(5) 16_455
O3W H3C O1 0.74(5) 2.04(5) 2.783(4) 177(6) 16_455
O2W H2D O7W 0.76(6) 2.14(6) 2.870(9) 160(6) 15_546
O5W H5C O7 0.85(5) 1.79(5) 2.578(4) 154(4) 15_546
O2W H2D O8W 0.76(6) 2.20(6) 2.819(9) 139(6) 1_556
O4W H4C O5 0.77(6) 2.40(5) 3.090(4) 149(5) 8
O4W H4D O6W 0.65(6) 2.19(6) 2.820(5) 164(7) 8
O4W H4C O3W 0.77(6) 2.47(6) 3.014(5) 129(5) 8_554
O6W H6C O8 0.87(3) 2.00(4) 2.745(4) 143(5) 10_565

loop_
_geom_torsion_atom_site_label_1
_geom_torsion_atom_site_label_2
_geom_torsion_atom_site_label_3
_geom_torsion_atom_site_label_4
_geom_torsion
_geom_torsion_site_symmetry_1
_geom_torsion_site_symmetry_2
_geom_torsion_site_symmetry_3
_geom_torsion_site_symmetry_4
_geom_torsion_publ_flag
O2 C1 C2 C3 29.8(4) . . . . ?
O1 C1 C2 C3 -151.3(3) . . . . ?
C1 C2 C3 C4 55.5(4) . . . . ?
C1 C2 C3 C5 174.6(3) . . . . ?
C2 C3 C4 O3 46.0(4) . . . . ?
C5 C3 C4 O3 -75.3(4) . . . . ?
C2 C3 C4 O4 -136.6(3) . . . . ?
C5 C3 C4 O4 102.1(3) . . . . ?
C4 C3 C5 C6 -58.6(3) . . . . ?
C2 C3 C5 C6 -179.7(3) . . . . ?
C4 C3 C5 C8 178.6(3) . . . . ?
C2 C3 C5 C8 57.5(3) . . . . ?
C8 C5 C6 C7 -66.2(4) . . . . ?
C3 C5 C6 C7 173.0(3) . . . . ?
C5 C6 C7 O8 138.1(3) . . . . ?
C5 C6 C7 O7 -45.3(5) . . . . ?
C6 C5 C8 O5 -50.2(4) . . . . ?
C3 C5 C8 O5 71.8(4) . . . . ?
C6 C5 C8 O6 131.2(3) . . . . ?
C3 C5 C8 O6 -106.8(3) . . . . ?
O2 C1 O1 Ni2 2.3(5) . . . . ?
C2 C1 O1 Ni2 -176.5(2) . . . . ?
O6 Ni2 O1 C1 -62.6(3) 1_556 . . . ?
O4 Ni2 O1 C1 119.9(3) 15_545 . . . ?
O4W Ni2 O1 C1 -153.0(3) . . . . ?
O5W Ni2 O1 C1 30.1(3) . . . . ?
O1 C1 O2 Ni1 -19.2(6) . . . . ?
C2 C1 O2 Ni1 159.6(3) . . . . ?
O5 Ni1 O2 C1 83.8(4) 1_556 . . . ?
O1W Ni1 O2 C1 -93.0(4) . . . . ?
O3W Ni1 O2 C1 173.1(4) . . . . ?
O5W Ni1 O2 C1 -5.1(4) . . . . ?
O3 C4 O4 Ni2 9.7(5) . . . 11_554 ?
C3 C4 O4 Ni2 -167.5(2) . . . 11_554 ?
O6 C8 O5 Ni1 -17.3(5) . . . 1_554 ?
C5 C8 O5 Ni1 164.2(2) . . . 1_554 ?
O5 C8 O6 Ni2 -15.5(5) . . . 1_554 ?
C5 C8 O6 Ni2 162.9(2) . . . 1_554 ?
O7 C7 O8 Ni2 1.5(5) . . . 11_553 ?
C6 C7 O8 Ni2 177.8(2) . . . 11_553 ?
O5 Ni1 O5W Ni2 -60.24(13) 1_556 . . . ?
O2 Ni1 O5W Ni2 38.33(14) . . . . ?
O1W Ni1 O5W Ni2 123.58(14) . . . . ?
O2W Ni1 O5W Ni2 -147.67(15) . . . . ?
O6 Ni2 O5W Ni1 45.56(14) 1_556 . . . ?
O1 Ni2 O5W Ni1 -46.90(14) . . . . ?
O8 Ni2 O5W Ni1 136.98(13) 15_546 . . . ?
O4 Ni2 O5W Ni1 -132.70(13) 15_545 . . . ?
